data_4101203
_journal_name_full 'Journal of the American Chemical Society'
_journal_paper_doi 10.1021/ja057012a
_journal_year 2006
_chemical_formula_sum 'C31 H56 N2 O4 S Si'
_chemical_formula_weight 580.93
_space_group_IT_number 5
_symmetry_cell_setting monoclinic
_symmetry_space_group_name_Hall 'C 2y'
_symmetry_space_group_name_H-M 'C 1 2 1'
_cell_angle_alpha 90.00
_cell_angle_beta 133.96(2)
_cell_angle_gamma 90.00
_cell_formula_units_Z 4
_cell_length_a 24.918(6)
_cell_length_b 10.095(4)
_cell_length_c 18.647(5)
_cell_measurement_temperature 299(2)
_cell_volume 3376.4(18)
_diffrn_ambient_temperature 299(2)
_exptl_crystal_density_diffrn 1.143
_cod_original_sg_symbol_H-M 'C 2'
_cod_database_code 4101203

loop_
_symmetry_equiv_pos_as_xyz
'x, y, z'
'-x, y, -z'
'x+1/2, y+1/2, z'
'-x+1/2, y+1/2, -z'

loop_
_atom_site_label
_atom_site_type_symbol
_atom_site_fract_x
_atom_site_fract_y
_atom_site_fract_z
_atom_site_U_iso_or_equiv
_atom_site_adp_type
_atom_site_occupancy
_atom_site_symmetry_multiplicity
_atom_site_calc_flag
_atom_site_refinement_flags
_atom_site_disorder_assembly
_atom_site_disorder_group
C1 C 0.1559(4) 0.5773(10) 0.8906(6) 0.036(2) Uani 1 1 d . B .
C2 C 0.1415(6) 0.5888(11) 0.9586(8) 0.047(3) Uani 1 1 d . . .
H2B H 0.1808 0.5460 1.0222 0.056 Uiso 1 1 calc R A 1
H2A H 0.0940 0.5495 0.9274 0.056 Uiso 1 1 calc R A 1
C3A C 0.141(2) 0.749(3) 0.972(2) 0.052(9) Uani 0.49(5) 1 d P B 1
H3B H 0.1106 0.7723 0.9849 0.063 Uiso 0.49(5) 1 calc PR B 1
H3A H 0.1912 0.7831 1.0255 0.063 Uiso 0.49(5) 1 calc PR B 1
C3B C 0.090(2) 0.702(4) 0.919(3) 0.063(12) Uani 0.51(5) 1 d P B 2
H3D H 0.0967 0.7441 0.9712 0.076 Uiso 0.51(5) 1 calc PR B 2
H3C H 0.0389 0.6737 0.8666 0.076 Uiso 0.51(5) 1 calc PR B 2
C4 C 0.1095(6) 0.7970(14) 0.8782(8) 0.056(3) Uani 1 1 d . . .
H4B H 0.1242 0.8884 0.8842 0.067 Uiso 1 1 calc R B 1
H4A H 0.0556 0.7935 0.8310 0.067 Uiso 1 1 calc R B 1
C5 C 0.1366(5) 0.7120(12) 0.8411(7) 0.041(3) Uani 1 1 d . B .
H5A H 0.0971 0.7027 0.7685 0.050 Uiso 1 1 calc R . .
C6 C 0.2092(5) 0.7611(9) 0.8729(7) 0.037(2) Uani 1 1 d . . .
H6A H 0.2082 0.7301 0.8222 0.044 Uiso 1 1 calc R B .
C7 C 0.2699(4) 0.6796(12) 0.9682(7) 0.044(3) Uani 1 1 d . B .
H7A H 0.2803 0.7214 1.0242 0.052 Uiso 1 1 calc R . .
C8 C 0.3413(5) 0.6753(15) 0.9916(7) 0.056(3) Uani 1 1 d . . .
H8B H 0.3386 0.6039 0.9544 0.067 Uiso 1 1 calc R B .
H8A H 0.3471 0.7578 0.9708 0.067 Uiso 1 1 calc R . .
C9 C 0.4756(5) 0.6517(15) 1.1248(7) 0.056(3) Uani 1 1 d . . .
C10 C 0.4796(7) 0.5347(17) 1.0790(10) 0.076(4) Uani 1 1 d . B .
H10C H 0.4461 0.5478 1.0084 0.091 Uiso 1 1 calc R . .
H10B H 0.4656 0.4560 1.0917 0.091 Uiso 1 1 calc R . .
H10A H 0.5295 0.5254 1.1076 0.091 Uiso 1 1 calc R . .
C11 C 0.5304(5) 0.630(2) 1.2373(8) 0.088(5) Uani 1 1 d . B .
H11C H 0.5292 0.7049 1.2678 0.106 Uiso 1 1 calc R . .
H11B H 0.5798 0.6194 1.2642 0.106 Uiso 1 1 calc R . .
H11A H 0.5166 0.5516 1.2506 0.106 Uiso 1 1 calc R . .
C12 C 0.4912(7) 0.7774(15) 1.1001(11) 0.081(4) Uani 1 1 d . B .
H12C H 0.4887 0.8505 1.1306 0.097 Uiso 1 1 calc R . .
H12B H 0.4549 0.7892 1.0291 0.097 Uiso 1 1 calc R . .
H12A H 0.5401 0.7732 1.1246 0.097 Uiso 1 1 calc R . .
C13 C 0.1091(4) 0.4598(12) 0.8207(6) 0.042(3) Uani 1 1 d . . .
H13B H 0.0597 0.4679 0.7955 0.051 Uiso 1 1 calc R B .
H13A H 0.1310 0.3794 0.8601 0.051 Uiso 1 1 calc R . .
C14 C 0.0559(5) 0.2826(12) 0.6685(6) 0.040(3) Uani 1 1 d . . .
C15 C -0.0182(5) 0.2753(16) 0.5787(7) 0.061(4) Uani 1 1 d . B .
H15A H -0.0457 0.3519 0.5447 0.074 Uiso 1 1 calc R . .
C16 C -0.0505(5) 0.1509(15) 0.5407(7) 0.062(4) Uani 1 1 d . . .
H16A H -0.1006 0.1466 0.4816 0.074 Uiso 1 1 calc R B .
C17 C -0.0119(6) 0.0317(14) 0.5863(7) 0.056(3) Uani 1 1 d . B .
C18 C 0.0613(6) 0.0459(14) 0.6772(8) 0.057(3) Uani 1 1 d . . .
H18A H 0.0885 -0.0302 0.7125 0.068 Uiso 1 1 calc R B .
C19 C 0.0953(5) 0.1656(12) 0.7175(7) 0.044(3) Uani 1 1 d . B .
H19A H 0.1450 0.1694 0.7778 0.053 Uiso 1 1 calc R . .
C20 C -0.0473(7) -0.0976(18) 0.5457(10) 0.091(5) Uani 1 1 d . . .
H20C H -0.0114 -0.1659 0.5882 0.109 Uiso 1 1 calc R B .
H20B H -0.0662 -0.1068 0.4802 0.109 Uiso 1 1 calc R . .
H20A H -0.0876 -0.1050 0.5419 0.109 Uiso 1 1 calc R . .
C21 C 0.1876(5) 0.3872(11) 0.6940(6) 0.041(2) Uani 1 1 d . B .
H21A H 0.1408 0.3464 0.6348 0.049 Uiso 1 1 calc R . .
C22 C 0.2456(5) 0.2853(14) 0.7508(8) 0.056(3) Uani 1 1 d . . .
H22B H 0.2915 0.3235 0.8116 0.067 Uiso 1 1 calc R . .
H22A H 0.2304 0.2150 0.7690 0.067 Uiso 1 1 calc R . .
C23 C 0.2084(5) 0.5010(12) 0.6605(7) 0.051(3) Uani 1 1 d . . .
H23A H 0.2114 0.4606 0.6156 0.061 Uiso 1 1 calc R . .
C24 C 0.1493(6) 0.6057(14) 0.6011(8) 0.065(3) Uani 1 1 d . . .
H24C H 0.1644 0.6725 0.5815 0.078 Uiso 1 1 calc R . .
H24B H 0.1423 0.6451 0.6409 0.078 Uiso 1 1 calc R . .
H24A H 0.1034 0.5664 0.5428 0.078 Uiso 1 1 calc R . .
C25 C 0.2840(6) 0.5643(15) 0.7443(10) 0.072(4) Uani 1 1 d . . .
H25C H 0.2931 0.6313 0.7174 0.087 Uiso 1 1 calc R . .
H25B H 0.3222 0.4978 0.7769 0.087 Uiso 1 1 calc R . .
H25A H 0.2844 0.6036 0.7916 0.087 Uiso 1 1 calc R . .
C26 C 0.4086(6) 0.146(3) 0.8520(9) 0.133(9) Uani 1 1 d . . .
H26C H 0.4280 0.2281 0.8517 0.160 Uiso 1 1 calc R . .
H26B H 0.4421 0.0754 0.8715 0.160 Uiso 1 1 calc R . .
H26A H 0.4034 0.1523 0.8984 0.160 Uiso 1 1 calc R . .
C27 C 0.2807(11) -0.039(2) 0.7280(18) 0.148(9) Uani 1 1 d . . .
H27C H 0.2328 -0.0574 0.6628 0.178 Uiso 1 1 calc R . .
H27B H 0.2758 -0.0320 0.7746 0.178 Uiso 1 1 calc R . .
H27A H 0.3144 -0.1100 0.7479 0.178 Uiso 1 1 calc R . .
C28 C 0.3197(6) 0.1136(18) 0.6293(9) 0.073(4) Uani 1 1 d . . .
C29 C 0.3519(12) 0.251(3) 0.6348(17) 0.152(11) Uani 1 1 d . . .
H29C H 0.3202 0.3210 0.6226 0.182 Uiso 1 1 calc R . .
H29B H 0.3541 0.2546 0.5854 0.182 Uiso 1 1 calc R . .
H29A H 0.4011 0.2625 0.6997 0.182 Uiso 1 1 calc R . .
C30 C 0.3697(11) 0.006(2) 0.6483(15) 0.136(9) Uani 1 1 d . . .
H30C H 0.3502 -0.0784 0.6445 0.163 Uiso 1 1 calc R . .
H30B H 0.4187 0.0175 0.7135 0.163 Uiso 1 1 calc R . .
H30A H 0.3721 0.0105 0.5992 0.163 Uiso 1 1 calc R . .
C31 C 0.2428(8) 0.094(3) 0.5253(10) 0.150(11) Uani 1 1 d . . .
H31C H 0.2231 0.0101 0.5219 0.180 Uiso 1 1 calc R . .
H31B H 0.2465 0.0963 0.4774 0.180 Uiso 1 1 calc R . .
H31A H 0.2103 0.1637 0.5110 0.180 Uiso 1 1 calc R . .
N1 N 0.1786(3) 0.4332(10) 0.7599(5) 0.042(2) Uani 1 1 d . . .
N2 N 0.2360(4) 0.5500(10) 0.9497(5) 0.047(2) Uani 1 1 d . . .
H2N H 0.2577 0.4741 0.9688 0.056 Uiso 1 1 calc R B .
O1 O 0.0439(3) 0.5296(6) 0.6402(5) 0.0433(18) Uani 1 1 d . . .
O2 O 0.2583(4) 0.2316(9) 0.6922(6) 0.061(2) Uani 1 1 d . . .
O3 O 0.2214(3) 0.8963(9) 0.8820(5) 0.057(2) Uani 1 1 d . B .
H3O H 0.2226 0.9257 0.9240 0.068 Uiso 1 1 calc R . .
O4 O 0.4032(3) 0.6562(9) 1.0933(5) 0.051(2) Uani 1 1 d . B .
S1 S 0.09865(11) 0.4391(3) 0.71609(15) 0.0369(7) Uani 1 1 d . B .
Si1 Si 0.31621(16) 0.1131(4) 0.7255(2) 0.0596(10) Uani 1 1 d . . .

loop_
_atom_site_aniso_label
_atom_site_aniso_U_11
_atom_site_aniso_U_22
_atom_site_aniso_U_33
_atom_site_aniso_U_23
_atom_site_aniso_U_13
_atom_site_aniso_U_12
C1 0.029(5) 0.035(6) 0.034(5) -0.004(5) 0.018(4) 0.000(4)
C2 0.050(6) 0.036(7) 0.050(5) -0.013(5) 0.034(5) -0.003(5)
C3A 0.049(19) 0.054(18) 0.064(18) -0.025(15) 0.043(16) -0.010(13)
C3B 0.08(2) 0.07(2) 0.07(2) 0.031(18) 0.07(2) 0.029(18)
C4 0.059(6) 0.043(7) 0.075(7) 0.000(7) 0.050(6) -0.004(6)
C5 0.031(5) 0.046(7) 0.038(5) 0.001(5) 0.021(4) 0.003(4)
C6 0.045(5) 0.018(6) 0.038(5) -0.013(4) 0.026(4) -0.013(4)
C7 0.033(5) 0.050(8) 0.031(5) -0.004(5) 0.016(4) -0.001(5)
C8 0.037(5) 0.087(10) 0.038(5) 0.005(6) 0.025(5) 0.008(6)
C9 0.033(5) 0.082(10) 0.057(6) -0.012(7) 0.032(5) 0.001(6)
C10 0.067(7) 0.086(11) 0.102(9) -0.006(9) 0.069(7) -0.002(7)
C11 0.036(5) 0.144(15) 0.064(7) 0.015(10) 0.027(5) -0.008(8)
C12 0.066(7) 0.067(10) 0.111(10) -0.004(9) 0.062(8) -0.026(7)
C13 0.029(4) 0.045(7) 0.043(5) -0.002(5) 0.022(4) -0.007(5)
C14 0.033(5) 0.054(8) 0.029(5) 0.002(5) 0.020(4) 0.001(5)
C15 0.032(5) 0.099(12) 0.027(5) 0.005(7) 0.011(4) -0.011(6)
C16 0.037(5) 0.083(11) 0.038(5) -0.016(7) 0.016(5) -0.032(7)
C17 0.045(6) 0.059(9) 0.040(6) 0.002(6) 0.020(5) -0.012(6)
C18 0.057(7) 0.056(9) 0.055(6) -0.004(6) 0.038(6) 0.003(6)
C19 0.029(5) 0.049(8) 0.038(5) -0.003(6) 0.017(4) -0.007(5)
C20 0.080(8) 0.102(14) 0.074(9) -0.036(10) 0.047(7) -0.038(9)
C21 0.038(5) 0.043(7) 0.035(5) 0.000(5) 0.023(4) 0.001(5)
C22 0.049(5) 0.066(8) 0.055(6) 0.018(7) 0.037(5) 0.018(6)
C23 0.055(6) 0.049(7) 0.050(5) 0.001(6) 0.037(5) -0.011(6)
C24 0.080(7) 0.059(9) 0.064(6) 0.008(7) 0.053(6) 0.017(7)
C25 0.062(7) 0.065(10) 0.088(8) -0.008(8) 0.051(7) -0.016(6)
C26 0.070(8) 0.22(3) 0.073(9) -0.016(14) 0.034(7) 0.039(13)
C27 0.138(15) 0.12(2) 0.184(19) 0.070(18) 0.112(15) 0.029(14)
C28 0.059(7) 0.101(12) 0.064(7) 0.005(8) 0.044(6) 0.026(8)
C29 0.168(18) 0.19(3) 0.17(2) 0.03(2) 0.145(18) 0.014(19)
C30 0.147(15) 0.15(2) 0.130(15) 0.021(14) 0.103(13) 0.067(15)
C31 0.100(10) 0.24(3) 0.069(9) -0.028(15) 0.046(8) 0.023(16)
N1 0.032(3) 0.061(6) 0.035(4) -0.010(5) 0.025(3) -0.008(4)
N2 0.030(4) 0.052(6) 0.037(4) 0.004(4) 0.015(4) 0.008(4)
O1 0.043(3) 0.020(4) 0.043(3) 0.003(3) 0.021(3) 0.005(3)
O2 0.070(5) 0.057(6) 0.072(5) 0.021(4) 0.056(4) 0.028(4)
O3 0.053(4) 0.068(7) 0.045(4) -0.009(4) 0.033(3) -0.015(4)
O4 0.029(3) 0.076(6) 0.042(3) -0.004(4) 0.022(3) -0.004(4)
S1 0.0311(12) 0.0338(15) 0.0325(11) -0.0005(13) 0.0171(10) 0.0005(11)
Si1 0.0553(18) 0.056(2) 0.0633(18) 0.0063(19) 0.0395(16) 0.0174(16)

loop_
_geom_bond_atom_site_label_1
_geom_bond_atom_site_label_2
_geom_bond_distance
_geom_bond_site_symmetry_2
_geom_bond_publ_flag
C1 N2 1.491(10) . ?
C1 C5 1.521(15) . ?
C1 C13 1.535(14) . ?
C1 C2 1.542(14) . ?
C2 C3B 1.48(3) . ?
C2 C3A 1.64(3) . ?
C2 H2B 0.9700 . ?
C2 H2A 0.9700 . ?
C3A C4 1.42(3) . ?
C3A H3B 0.9700 . ?
C3A H3A 0.9700 . ?
C3B C4 1.49(3) . ?
C3B H3D 0.9700 . ?
C3B H3C 0.9700 . ?
C4 C5 1.522(16) . ?
C4 H4B 0.9700 . ?
C4 H4A 0.9700 . ?
C5 C6 1.544(13) . ?
C5 H5A 0.9800 . ?
C6 O3 1.383(13) . ?
C6 C7 1.546(14) . ?
C6 H6A 0.9800 . ?
C7 N2 1.462(14) . ?
C7 C8 1.510(13) . ?
C7 H7A 0.9800 . ?
C8 O4 1.397(11) . ?
C8 H8B 0.9700 . ?
C8 H8A 0.9700 . ?
C9 O4 1.459(10) . ?
C9 C12 1.491(19) . ?
C9 C10 1.500(19) . ?
C9 C11 1.529(14) . ?
C10 H10C 0.9600 . ?
C10 H10B 0.9600 . ?
C10 H10A 0.9600 . ?
C11 H11C 0.9600 . ?
C11 H11B 0.9600 . ?
C11 H11A 0.9600 . ?
C12 H12C 0.9600 . ?
C12 H12B 0.9600 . ?
C12 H12A 0.9600 . ?
C13 S1 1.791(10) . ?
C13 H13B 0.9700 . ?
C13 H13A 0.9700 . ?
C14 C15 1.388(12) . ?
C14 C19 1.396(16) . ?
C14 S1 1.762(12) . ?
C15 C16 1.39(2) . ?
C15 H15A 0.9300 . ?
C16 C17 1.400(19) . ?
C16 H16A 0.9300 . ?
C17 C18 1.389(14) . ?
C17 C20 1.46(2) . ?
C18 C19 1.364(17) . ?
C18 H18A 0.9300 . ?
C19 H19A 0.9300 . ?
C20 H20C 0.9600 . ?
C20 H20B 0.9600 . ?
C20 H20A 0.9600 . ?
C21 C22 1.465(15) . ?
C21 N1 1.468(12) . ?
C21 C23 1.559(15) . ?
C21 H21A 0.9800 . ?
C22 O2 1.438(13) . ?
C22 H22B 0.9700 . ?
C22 H22A 0.9700 . ?
C23 C24 1.499(16) . ?
C23 C25 1.520(15) . ?
C23 H23A 0.9800 . ?
C24 H24C 0.9600 . ?
C24 H24B 0.9600 . ?
C24 H24A 0.9600 . ?
C25 H25C 0.9600 . ?
C25 H25B 0.9600 . ?
C25 H25A 0.9600 . ?
C26 Si1 1.854(12) . ?
C26 H26C 0.9600 . ?
C26 H26B 0.9600 . ?
C26 H26A 0.9600 . ?
C27 Si1 1.79(2) . ?
C27 H27C 0.9600 . ?
C27 H27B 0.9600 . ?
C27 H27A 0.9600 . ?
C28 C30 1.50(2) . ?
C28 C31 1.520(17) . ?
C28 C29 1.57(3) . ?
C28 Si1 1.857(12) . ?
C29 H29C 0.9600 . ?
C29 H29B 0.9600 . ?
C29 H29A 0.9600 . ?
C30 H30C 0.9600 . ?
C30 H30B 0.9600 . ?
C30 H30A 0.9600 . ?
C31 H31C 0.9600 . ?
C31 H31B 0.9600 . ?
C31 H31A 0.9600 . ?
N1 S1 1.542(7) . ?
N2 H2N 0.8600 . ?
O1 S1 1.420(7) . ?
O2 Si1 1.629(8) . ?
O3 H3O 0.8200 . ?
